data_1516350
loop_
_publ_author_name
'Vitaliano, Rosa'
'Fratoddi, Ilaria'
'Venditti, Iole'
'Roviello, Giuseppina'
'Battocchio, Chiara'
'Polzonetti, Giovanni'
'Russo, Maria Vittoria'

_publ_section_title
;
 Self-assembled monolayers based on Pd-containing organometallic thiols:
 preparation and structural characterization.
;
_journal_issue 52
_journal_name_full 'The journal of physical chemistry. A'
_journal_page_first 14730
_journal_page_last 14740
_journal_paper_doi 10.1021/jp904865k
_journal_volume 113
_journal_year 2009
_chemical_formula_moiety 'C66 H104 O2 P4 Pd2 S2'
_chemical_formula_sum 'C66 H104 O2 P4 Pd2 S2'
_chemical_formula_weight 1330.29
_chemical_name_systematic
;
(4,4'diethynyldiphenyl)bis[(kS-thioacetate)bis(tributylphosphine)palladium(II)] 
;
_space_group_IT_number 2
_symmetry_cell_setting triclinic
_symmetry_space_group_name_Hall '-P 1'
_symmetry_space_group_name_H-M 'P -1'
_atom_sites_solution_hydrogens geom
_atom_sites_solution_primary direct
_atom_sites_solution_secondary difmap
_audit_creation_method SHELXL-97
_cell_angle_alpha 94.1(2)
_cell_angle_beta 106.50(10)
_cell_angle_gamma 96.20(10)
_cell_formula_units_Z 1
_cell_length_a 9.847(6)
_cell_length_b 13.520(10)
_cell_length_c 15.56(3)
_cell_measurement_reflns_used 16
_cell_measurement_temperature 293(2)
_cell_measurement_theta_max 14.874
_cell_measurement_theta_min 3.619
_cell_volume 1963(4)
_computing_cell_refinement 'Dirax/lsq (Duisenberg & Schreurs 1989-2000)'
_computing_data_collection 'Collect (Nonius BV, 1997-2000)'
_computing_data_reduction 'EvalCCD (Duisenberg & Schreurs 1990-2000)'
_computing_molecular_graphics 'Ortep-3 for Windows (Farrugia, 1997)'
_computing_structure_refinement 'SHELXL-97 (Sheldrick, 1997)'
_computing_structure_solution 'SHELXS-97 (Sheldrick, 1990)'
_diffrn_ambient_temperature 293(2)
_diffrn_detector 'CCD plate'
_diffrn_detector_area_resol_mean 9
_diffrn_measured_fraction_theta_full 0.971
_diffrn_measured_fraction_theta_max 0.971
_diffrn_measurement_device '95mm CCD camera on \k-goniostat'
_diffrn_measurement_device_type 'Bruker-Nonius KappaCCD'
_diffrn_measurement_method 'CCD rotation images, thick slices'
_diffrn_radiation_monochromator graphite
_diffrn_radiation_source 'fine-focus sealed tube'
_diffrn_radiation_type MoK\a
_diffrn_radiation_wavelength 0.71073
_diffrn_reflns_av_R_equivalents 0.1670
_diffrn_reflns_av_sigmaI/netI 0.3395
_diffrn_reflns_limit_h_max 12
_diffrn_reflns_limit_h_min -11
_diffrn_reflns_limit_k_max 16
_diffrn_reflns_limit_k_min -17
_diffrn_reflns_limit_l_max 18
_diffrn_reflns_limit_l_min -20
_diffrn_reflns_number 20149
_diffrn_reflns_theta_full 27.51
_diffrn_reflns_theta_max 27.51
_diffrn_reflns_theta_min 3.05
_diffrn_source 'Enraf Nonius FR590'
_exptl_absorpt_coefficient_mu 0.627
_exptl_absorpt_correction_T_max 0.9399
_exptl_absorpt_correction_T_min 0.9118
_exptl_absorpt_correction_type multi-scan
_exptl_absorpt_process_details
;
SADABS (Bruker, 2000)
;
_exptl_crystal_colour yellow
_exptl_crystal_density_diffrn 1.125
_exptl_crystal_density_method 'not measured'
_exptl_crystal_description prism
_exptl_crystal_F_000 700
_exptl_crystal_size_max 0.15
_exptl_crystal_size_mid 0.15
_exptl_crystal_size_min 0.10
_refine_diff_density_max 0.575
_refine_diff_density_min -0.580
_refine_diff_density_rms 0.106
_refine_ls_extinction_method none
_refine_ls_goodness_of_fit_ref 0.904
_refine_ls_hydrogen_treatment constr
_refine_ls_matrix_type full
_refine_ls_number_parameters 341
_refine_ls_number_reflns 8766
_refine_ls_number_restraints 22
_refine_ls_restrained_S_all 0.905
_refine_ls_R_factor_all 0.3054
_refine_ls_R_factor_gt 0.0905
_refine_ls_shift/su_max 0.001
_refine_ls_shift/su_mean 0.000
_refine_ls_structure_factor_coef Fsqd
_refine_ls_weighting_details 'calc w=1/[\s^2^(Fo^2^)+(0.1344P)^2^+0.0000P] where P=(Fo^2^+2Fc^2^)/3'
_refine_ls_weighting_scheme calc
_refine_ls_wR_factor_gt 0.2120
_refine_ls_wR_factor_ref 0.3086
_reflns_number_gt 2517
_reflns_number_total 8766
_reflns_threshold_expression >2sigma(I)
_cod_data_source_file jp904865k_si_002.cif
_cod_data_source_block rv53
_cod_original_sg_symbol_H-M P-1
_cod_database_code 1516350

loop_
_symmetry_equiv_pos_as_xyz
'x, y, z'
'-x, -y, -z'

loop_
_atom_site_label
_atom_site_type_symbol
_atom_site_fract_x
_atom_site_fract_y
_atom_site_fract_z
_atom_site_U_iso_or_equiv
_atom_site_adp_type
_atom_site_occupancy
_atom_site_symmetry_multiplicity
_atom_site_calc_flag
_atom_site_refinement_flags
_atom_site_disorder_assembly
_atom_site_disorder_group
Pd1 Pd -0.07842(7) 0.22746(6) 0.72401(6) 0.0711(4) Uani 1 1 d . A .
S1 S -0.2379(3) 0.2883(2) 0.7963(2) 0.0921(10) Uani 1 1 d . . .
P1 P -0.0302(3) 0.1038(2) 0.8188(2) 0.0809(9) Uani 1 1 d D . .
P2 P -0.0841(3) 0.3550(3) 0.6345(2) 0.0886(10) Uani 1 1 d D . .
C6 C 0.4465(8) 0.0211(7) 0.5187(6) 0.053(2) Uani 1 1 d . . .
C5 C 0.4890(9) 0.0871(8) 0.5965(7) 0.076(3) Uani 1 1 d . . .
H5 H 0.5857 0.1040 0.6269 0.076 Uiso 1 1 calc R . .
C7 C 0.3006(10) -0.0021(8) 0.4768(7) 0.077(3) Uani 1 1 d . . .
H7 H 0.2681 -0.0457 0.4240 0.077 Uiso 1 1 calc R . .
C3 C 0.2422(9) 0.1010(8) 0.5907(7) 0.066(3) Uani 1 1 d . . .
C8 C 0.2039(10) 0.0385(8) 0.5121(8) 0.084(3) Uani 1 1 d . . .
H8 H 0.1072 0.0227 0.4811 0.084 Uiso 1 1 calc R . .
C4 C 0.3867(10) 0.1288(8) 0.6299(7) 0.075(3) Uani 1 1 d . . .
H4 H 0.4177 0.1765 0.6798 0.075 Uiso 1 1 calc R . .
C1 C 0.0563(9) 0.1734(7) 0.6620(7) 0.066(3) Uani 1 1 d . . .
O47 O -0.0222(14) 0.4263(10) 0.8702(9) 0.197(6) Uani 1 1 d . . .
C9 C -0.1429(17) 0.3880(13) 0.8672(11) 0.135(6) Uani 1 1 d . . .
C10 C -0.2154(15) 0.4362(12) 0.9302(10) 0.149(6) Uani 1 1 d . . .
H10B H -0.1550 0.4406 0.9912 0.149 Uiso 1 1 calc R . .
H10A H -0.3048 0.3964 0.9248 0.149 Uiso 1 1 calc R . .
H10C H -0.2322 0.5022 0.9145 0.149 Uiso 1 1 calc R . .
C2 C 0.1399(10) 0.1438(8) 0.6290(7) 0.069(3) Uani 1 1 d . A .
C1F C -0.2057(12) 0.4451(8) 0.6402(8) 0.089(4) Uani 1 1 d D A .
H1F1 H -0.3021 0.4098 0.6232 0.089 Uiso 1 1 calc R . .
H1F2 H -0.1833 0.4740 0.7023 0.089 Uiso 1 1 calc R . .
C1C C -0.0194(15) -0.0158(7) 0.7643(8) 0.106(4) Uani 1 1 d D A .
H1C1 H -0.1111 -0.0399 0.7205 0.106 Uiso 1 1 calc R . .
H1C2 H 0.0509 -0.0069 0.7316 0.106 Uiso 1 1 calc R . .
C1A C -0.1400(12) 0.0802(10) 0.8906(7) 0.103(4) Uani 1 1 d D A .
H1A1 H -0.0963 0.0357 0.9334 0.103 Uiso 1 1 calc R . .
H1A2 H -0.1413 0.1428 0.9247 0.103 Uiso 1 1 calc R . .
C1E C -0.1262(16) 0.3147(12) 0.5162(8) 0.144(7) Uani 1 1 d D A .
H1E1 H -0.1076 0.3723 0.4855 0.144 Uiso 1 1 calc R . .
H1E2 H -0.0617 0.2678 0.5082 0.144 Uiso 1 1 calc R . .
C2A C -0.2945(12) 0.0342(10) 0.8428(9) 0.113(5) Uani 1 1 d D . .
H2A1 H -0.2962 -0.0354 0.8219 0.113 Uiso 1 1 calc R A .
H2A2 H -0.3321 0.0688 0.7904 0.113 Uiso 1 1 calc R . .
C2F C -0.2032(14) 0.5296(9) 0.5815(10) 0.120(5) Uani 1 1 d D . .
H2F1 H -0.1065 0.5642 0.5968 0.120 Uiso 1 1 calc R A .
H2F2 H -0.2300 0.5017 0.5189 0.120 Uiso 1 1 calc R . .
C2C C 0.0212(17) -0.0960(9) 0.8289(9) 0.121(5) Uani 1 1 d D . .
H2C1 H 0.1147 -0.0739 0.8714 0.121 Uiso 1 1 calc R A .
H2C2 H -0.0473 -0.1045 0.8629 0.121 Uiso 1 1 calc R . .
C3FA C -0.3011(17) 0.6028(11) 0.5919(11) 0.135(5) Uani 1 1 d . A .
H3F1 H -0.2715 0.6327 0.6540 0.135 Uiso 1 1 calc R . .
H3F2 H -0.3968 0.5674 0.5795 0.135 Uiso 1 1 calc R . .
C2E C -0.2814(19) 0.2645(13) 0.4696(10) 0.176(8) Uani 1 1 d D . .
H2E1 H -0.3047 0.2122 0.5046 0.176 Uiso 1 1 calc R A .
H2E2 H -0.3456 0.3140 0.4699 0.176 Uiso 1 1 calc R . .
C4F C -0.306(2) 0.6886(14) 0.5286(15) 0.206(10) Uani 1 1 d . . .
H4F1 H -0.3735 0.7315 0.5373 0.206 Uiso 1 1 calc R A .
H4F2 H -0.3341 0.6599 0.4669 0.206 Uiso 1 1 calc R . .
H4F3 H -0.2128 0.7269 0.5430 0.206 Uiso 1 1 calc R . .
C3C C 0.024(3) -0.1957(12) 0.7782(11) 0.252(14) Uani 1 1 d D A .
H3C1 H 0.0913 -0.1872 0.7437 0.252 Uiso 1 1 calc R . .
H3C2 H -0.0701 -0.2184 0.7363 0.252 Uiso 1 1 calc R . .
C4C C 0.066(3) -0.2749(15) 0.8438(17) 0.310(17) Uani 1 1 d D . .
H4C1 H 0.0636 -0.3378 0.8101 0.310 Uiso 1 1 calc R A .
H4C2 H 0.0006 -0.2822 0.8789 0.310 Uiso 1 1 calc R . .
H4C3 H 0.1612 -0.2540 0.8831 0.310 Uiso 1 1 calc R . .
C3A C -0.3905(16) 0.0405(15) 0.9048(10) 0.169(8) Uani 1 1 d D A .
H3A1 H -0.3552 0.0041 0.9563 0.169 Uiso 1 1 calc R . .
H3A2 H -0.3879 0.1098 0.9268 0.169 Uiso 1 1 calc R . .
C4A C -0.5436(18) -0.0036(15) 0.8540(15) 0.228(11) Uani 1 1 d D . .
H4A1 H -0.6028 0.0018 0.8932 0.228 Uiso 1 1 calc R A .
H4A2 H -0.5465 -0.0728 0.8338 0.228 Uiso 1 1 calc R . .
H4A3 H -0.5783 0.0323 0.8029 0.228 Uiso 1 1 calc R . .
C1D C 0.0858(15) 0.4304(13) 0.6527(15) 0.190(10) Uani 1 1 d D A .
H1D1 H 0.1273 0.4056 0.6072 0.190 Uiso 1 1 calc R . .
H1D2 H 0.0668 0.4978 0.6409 0.190 Uiso 1 1 calc R . .
C2D C 0.198(2) 0.4381(15) 0.7419(14) 0.222(11) Uani 1 1 d D . .
H2D1 H 0.2166 0.3705 0.7534 0.222 Uiso 1 1 calc R A .
H2D2 H 0.1558 0.4624 0.7872 0.222 Uiso 1 1 calc R . .
C3E C -0.308(4) 0.2187(17) 0.3714(12) 0.294(18) Uani 1 1 d D A .
H3E1 H -0.2728 0.2677 0.3377 0.294 Uiso 1 1 calc R . .
H3E2 H -0.2568 0.1614 0.3710 0.294 Uiso 1 1 calc R . .
C3D C 0.344(3) 0.5022(19) 0.759(2) 0.287(17) Uani 1 1 d D A .
H3D1 H 0.3259 0.5700 0.7484 0.287 Uiso 1 1 calc R . .
H3D2 H 0.3940 0.5039 0.8230 0.287 Uiso 1 1 calc R . .
C4E C -0.469(4) 0.186(4) 0.3264(19) 0.68(7) Uani 1 1 d D . .
H4E1 H -0.4848 0.1626 0.2640 0.678 Uiso 1 1 calc R A .
H4E2 H -0.5204 0.2412 0.3307 0.678 Uiso 1 1 calc R . .
H4E3 H -0.5018 0.1324 0.3562 0.678 Uiso 1 1 calc R . .
C4D C 0.445(4) 0.473(3) 0.707(3) 0.51(4) Uani 1 1 d D . .
H4D1 H 0.5356 0.5145 0.7313 0.512 Uiso 1 1 calc R A .
H4D2 H 0.4054 0.4832 0.6448 0.512 Uiso 1 1 calc R . .
H4D3 H 0.4573 0.4044 0.7118 0.512 Uiso 1 1 calc R . .
C1B C 0.138(2) 0.135(2) 0.9070(17) 0.088(10) Uiso 0.50 1 d PD A 1
C2B C 0.261(5) 0.223(4) 0.921(4) 0.30(3) Uiso 0.50 1 d PD A 1
C3B C 0.398(4) 0.288(3) 0.983(3) 0.166(13) Uiso 0.50 1 d PD A 1
C1B' C 0.172(3) 0.143(2) 0.885(2) 0.111(12) Uiso 0.50 1 d PD A 2
C2B' C 0.177(3) 0.2390(18) 0.9461(17) 0.100(8) Uiso 0.50 1 d PD A 2
C3B' C 0.315(4) 0.267(4) 1.026(3) 0.215(19) Uiso 0.50 1 d PD A 2

loop_
_atom_site_aniso_label
_atom_site_aniso_U_11
_atom_site_aniso_U_22
_atom_site_aniso_U_33
_atom_site_aniso_U_23
_atom_site_aniso_U_13
_atom_site_aniso_U_12
Pd1 0.0644(5) 0.0740(7) 0.0854(7) 0.0025(5) 0.0328(4) 0.0295(4)
S1 0.0811(18) 0.096(2) 0.117(3) 0.006(2) 0.0495(18) 0.0387(17)
P1 0.0787(18) 0.085(2) 0.087(2) 0.0068(18) 0.0299(16) 0.0299(16)
P2 0.088(2) 0.088(2) 0.109(3) 0.027(2) 0.0475(18) 0.0330(17)
C6 0.044(5) 0.048(6) 0.074(7) 0.018(5) 0.020(4) 0.023(4)
C5 0.051(5) 0.087(8) 0.083(8) -0.029(7) 0.016(5) 0.018(5)
C7 0.066(6) 0.084(8) 0.085(8) -0.022(7) 0.027(5) 0.025(5)
C3 0.050(5) 0.084(8) 0.068(7) 0.011(6) 0.016(5) 0.031(5)
C8 0.053(6) 0.093(9) 0.101(10) -0.024(8) 0.022(6) 0.010(5)
C4 0.086(7) 0.074(8) 0.067(7) -0.017(6) 0.028(6) 0.025(6)
C1 0.062(6) 0.054(7) 0.088(8) -0.004(6) 0.033(5) 0.010(5)
O47 0.139(9) 0.217(14) 0.217(14) -0.113(11) 0.068(9) -0.007(9)
C9 0.104(11) 0.152(15) 0.147(15) -0.050(12) 0.041(10) 0.039(10)
C10 0.151(13) 0.169(16) 0.135(14) -0.034(12) 0.051(10) 0.064(11)
C2 0.072(6) 0.075(7) 0.075(8) 0.024(6) 0.037(6) 0.029(5)
C1F 0.116(9) 0.081(9) 0.092(9) 0.044(7) 0.047(7) 0.049(7)
C1C 0.152(11) 0.073(9) 0.109(11) 0.010(8) 0.057(9) 0.035(8)
C1A 0.138(11) 0.115(11) 0.082(9) 0.034(8) 0.055(8) 0.048(9)
C1E 0.172(14) 0.215(19) 0.118(14) 0.127(13) 0.097(11) 0.120(14)
C2A 0.107(10) 0.089(10) 0.161(14) 0.045(9) 0.057(9) 0.018(8)
C2F 0.116(10) 0.113(12) 0.151(14) 0.037(10) 0.056(9) 0.044(9)
C2C 0.189(13) 0.068(9) 0.121(12) 0.044(8) 0.049(10) 0.056(9)
C3FA 0.172(13) 0.126(14) 0.132(14) 0.044(11) 0.059(11) 0.071(11)
C2E 0.30(2) 0.155(17) 0.087(14) 0.030(12) 0.050(15) 0.094(17)
C4F 0.25(2) 0.166(19) 0.28(3) 0.107(19) 0.13(2) 0.126(16)
C3C 0.53(4) 0.154(19) 0.127(17) 0.073(15) 0.12(2) 0.20(2)
C4C 0.53(5) 0.15(2) 0.33(4) 0.08(2) 0.21(4) 0.17(3)
C3A 0.154(15) 0.25(2) 0.156(16) 0.082(15) 0.101(13) 0.077(15)
C4A 0.146(17) 0.23(2) 0.36(3) 0.07(2) 0.150(19) 0.035(16)
C1D 0.137(14) 0.175(19) 0.28(3) 0.14(2) 0.073(15) 0.026(13)
C2D 0.21(2) 0.140(17) 0.27(3) 0.063(19) 0.03(2) -0.055(17)
C3E 0.58(6) 0.20(2) 0.076(17) 0.000(16) 0.05(2) 0.11(3)
C3D 0.21(3) 0.15(2) 0.50(5) -0.01(3) 0.14(3) -0.030(19)
C4E 0.79(11) 1.10(15) 0.10(2) -0.16(5) -0.06(4) 0.61(11)
C4D 0.29(5) 0.30(5) 0.90(13) -0.14(6) 0.14(6) 0.03(3)

loop_
_atom_type_symbol
_atom_type_description
_atom_type_scat_dispersion_real
_atom_type_scat_dispersion_imag
_atom_type_scat_source
C C 0.0033 0.0016 'International Tables Vol C Tables 4.2.6.8 and 6.1.1.4'
H H 0.0000 0.0000 'International Tables Vol C Tables 4.2.6.8 and 6.1.1.4'
O O 0.0106 0.0060 'International Tables Vol C Tables 4.2.6.8 and 6.1.1.4'
Pd Pd -0.9988 1.0072 'International Tables Vol C Tables 4.2.6.8 and 6.1.1.4'
S S 0.1246 0.1234 'International Tables Vol C Tables 4.2.6.8 and 6.1.1.4'
P P 0.1023 0.0942 'International Tables Vol C Tables 4.2.6.8 and 6.1.1.4'

loop_
_geom_angle_atom_site_label_1
_geom_angle_atom_site_label_2
_geom_angle_atom_site_label_3
_geom_angle
_geom_angle_site_symmetry_3
_geom_angle_publ_flag
C1 Pd1 P2 86.1(3) . no
C1 Pd1 P1 87.0(3) . no
P2 Pd1 P1 170.01(10) . no
C1 Pd1 S1 179.2(3) . no
P2 Pd1 S1 94.50(15) . no
P1 Pd1 S1 92.49(16) . no
C9 S1 Pd1 105.3(5) . no
C1A P1 C1C 106.6(6) . no
C1A P1 C1B 96.9(11) . no
C1C P1 C1B 105.2(10) . no
C1A P1 C1B' 113.0(11) . no
C1C P1 C1B' 99.4(9) . no
C1B P1 C1B' 16.1(13) . no
C1A P1 Pd1 118.4(4) . no
C1C P1 Pd1 114.9(4) . no
C1B P1 Pd1 112.7(9) . no
C1B' P1 Pd1 103.1(10) . no
C1E P2 C1D 100.2(9) . no
C1E P2 C1F 104.2(6) . no
C1D P2 C1F 104.2(8) . no
C1E P2 Pd1 114.5(5) . no
C1D P2 Pd1 114.3(6) . no
C1F P2 Pd1 117.5(4) . no
C5 C6 C7 117.1(8) . no
C5 C6 C6 120.9(9) 2_656 no
C7 C6 C6 121.9(11) 2_656 no
C6 C5 C4 120.4(8) . no
C6 C5 H5 119.8 . no
C4 C5 H5 119.8 . no
C8 C7 C6 120.9(9) . no
C8 C7 H7 119.6 . no
C6 C7 H7 119.6 . no
C8 C3 C4 115.9(9) . no
C8 C3 C2 123.6(9) . no
C4 C3 C2 120.2(10) . no
C3 C8 C7 123.4(9) . no
C3 C8 H8 118.3 . no
C7 C8 H8 118.3 . no
C3 C4 C5 122.0(9) . no
C3 C4 H4 119.0 . no
C5 C4 H4 119.0 . no
C2 C1 Pd1 177.0(9) . no
O47 C9 C10 117.7(15) . no
O47 C9 S1 125.6(12) . no
C10 C9 S1 116.7(13) . no
C9 C10 H10B 109.5 . no
C9 C10 H10A 109.5 . no
H10B C10 H10A 109.5 . no
C9 C10 H10C 109.5 . no
H10B C10 H10C 109.5 . no
H10A C10 H10C 109.5 . no
C1 C2 C3 176.3(11) . no
C2F C1F P2 115.6(8) . no
C2F C1F H1F1 108.4 . no
P2 C1F H1F1 108.4 . no
C2F C1F H1F2 108.4 . no
P2 C1F H1F2 108.4 . no
H1F1 C1F H1F2 107.4 . no
C2C C1C P1 114.3(8) . no
C2C C1C H1C1 108.7 . no
P1 C1C H1C1 108.7 . no
C2C C1C H1C2 108.7 . no
P1 C1C H1C2 108.7 . no
H1C1 C1C H1C2 107.6 . no
C2A C1A P1 115.5(8) . no
C2A C1A H1A1 108.4 . no
P1 C1A H1A1 108.4 . no
C2A C1A H1A2 108.4 . no
P1 C1A H1A2 108.4 . no
H1A1 C1A H1A2 107.5 . no
C2E C1E P2 115.9(9) . no
C2E C1E H1E1 108.3 . no
P2 C1E H1E1 108.3 . no
C2E C1E H1E2 108.3 . no
P2 C1E H1E2 108.3 . no
H1E1 C1E H1E2 107.4 . no
C1A C2A C3A 112.1(11) . no
C1A C2A H2A1 109.2 . no
C3A C2A H2A1 109.2 . no
C1A C2A H2A2 109.2 . no
C3A C2A H2A2 109.2 . no
H2A1 C2A H2A2 107.9 . no
C3FA C2F C1F 112.9(11) . no
C3FA C2F H2F1 109.0 . no
C1F C2F H2F1 109.0 . no
C3FA C2F H2F2 109.0 . no
C1F C2F H2F2 109.0 . no
H2F1 C2F H2F2 107.8 . no
C3C C2C C1C 111.5(11) . no
C3C C2C H2C1 109.3 . no
C1C C2C H2C1 109.3 . no
C3C C2C H2C2 109.3 . no
C1C C2C H2C2 109.3 . no
H2C1 C2C H2C2 108.0 . no
C2F C3FA C4F 114.0(12) . no
C2F C3FA H3F1 108.8 . no
C4F C3FA H3F1 108.8 . no
C2F C3FA H3F2 108.8 . no
C4F C3FA H3F2 108.8 . no
H3F1 C3FA H3F2 107.7 . no
C3E C2E C1E 114.4(18) . no
C3E C2E H2E1 108.7 . no
C1E C2E H2E1 108.7 . no
C3E C2E H2E2 108.7 . no
C1E C2E H2E2 108.7 . no
H2E1 C2E H2E2 107.6 . no
C3FA C4F H4F1 109.5 . no
C3FA C4F H4F2 109.5 . no
H4F1 C4F H4F2 109.5 . no
C3FA C4F H4F3 109.5 . no
H4F1 C4F H4F3 109.5 . no
H4F2 C4F H4F3 109.5 . no
C2C C3C C4C 110.9(13) . no
C2C C3C H3C1 109.5 . no
C4C C3C H3C1 109.5 . no
C2C C3C H3C2 109.5 . no
C4C C3C H3C2 109.5 . no
H3C1 C3C H3C2 108.0 . no
C3C C4C H4C1 109.5 . no
C3C C4C H4C2 109.5 . no
H4C1 C4C H4C2 109.5 . no
C3C C4C H4C3 109.5 . no
H4C1 C4C H4C3 109.5 . no
H4C2 C4C H4C3 109.5 . no
C4A C3A C2A 110.4(12) . no
C4A C3A H3A1 109.6 . no
C2A C3A H3A1 109.6 . no
C4A C3A H3A2 109.6 . no
C2A C3A H3A2 109.6 . no
H3A1 C3A H3A2 108.1 . no
C3A C4A H4A1 109.5 . no
C3A C4A H4A2 109.5 . no
H4A1 C4A H4A2 109.5 . no
C3A C4A H4A3 109.5 . no
H4A1 C4A H4A3 109.5 . no
H4A2 C4A H4A3 109.5 . no
C2D C1D P2 120.2(13) . no
C2D C1D H1D1 107.3 . no
P2 C1D H1D1 107.3 . no
C2D C1D H1D2 107.3 . no
P2 C1D H1D2 107.3 . no
H1D1 C1D H1D2 106.9 . no
C1D C2D C3D 121.3(19) . no
C1D C2D H2D1 107.0 . no
C3D C2D H2D1 107.0 . no
C1D C2D H2D2 107.0 . no
C3D C2D H2D2 107.0 . no
H2D1 C2D H2D2 106.7 . no
C4E C3E C2E 110(2) . no
C4E C3E H3E1 109.6 . no
C2E C3E H3E1 109.6 . no
C4E C3E H3E2 109.6 . no
C2E C3E H3E2 109.6 . no
H3E1 C3E H3E2 108.1 . no
C4D C3D C2D 120(3) . no
C4D C3D H3D1 107.4 . no
C2D C3D H3D1 107.4 . no
C4D C3D H3D2 107.4 . no
C2D C3D H3D2 107.4 . no
H3D1 C3D H3D2 107.0 . no
C3E C4E H4E1 109.5 . no
C3E C4E H4E2 109.5 . no
H4E1 C4E H4E2 109.5 . no
C3E C4E H4E3 109.5 . no
H4E1 C4E H4E3 109.5 . no
H4E2 C4E H4E3 109.5 . no
C3D C4D H4D1 109.5 . no
C3D C4D H4D2 109.5 . no
H4D1 C4D H4D2 109.5 . no
C3D C4D H4D3 109.5 . no
H4D1 C4D H4D3 109.5 . no
H4D2 C4D H4D3 109.5 . no
C2B C1B P1 131(3) . no
C1B C2B C3B 150(4) . no
C2B' C1B' P1 105.3(19) . no
C1B' C2B' C3B' 115(3) . no

loop_
_geom_bond_atom_site_label_1
_geom_bond_atom_site_label_2
_geom_bond_distance
_geom_bond_site_symmetry_2
_geom_bond_publ_flag
Pd1 C1 2.015(10) . no
Pd1 P2 2.288(5) . no
Pd1 P1 2.307(5) . no
Pd1 S1 2.358(4) . no
S1 C9 1.684(16) . no
P1 C1A 1.784(10) . no
P1 C1C 1.799(10) . no
P1 C1B 1.812(17) . no
P1 C1B' 1.96(3) . no
P2 C1E 1.798(13) . no
P2 C1D 1.800(13) . no
P2 C1F 1.814(10) . no
C6 C5 1.383(13) . no
C6 C7 1.389(11) . no
C6 C6 1.485(16) 2_656 no
C5 C4 1.406(12) . no
C5 H5 0.9300 . no
C7 C8 1.370(12) . no
C7 H7 0.9300 . no
C3 C8 1.369(14) . no
C3 C4 1.377(12) . no
C3 C2 1.456(13) . no
C8 H8 0.9300 . no
C4 H4 0.9300 . no
C1 C2 1.177(12) . no
O47 C9 1.231(16) . no
C9 C10 1.517(18) . no
C10 H10B 0.9600 . no
C10 H10A 0.9600 . no
C10 H10C 0.9600 . no
C1F C2F 1.515(9) . no
C1F H1F1 0.9700 . no
C1F H1F2 0.9700 . no
C1C C2C 1.539(9) . no
C1C H1C1 0.9700 . no
C1C H1C2 0.9700 . no
C1A C2A 1.531(9) . no
C1A H1A1 0.9700 . no
C1A H1A2 0.9700 . no
C1E C2E 1.548(9) . no
C1E H1E1 0.9700 . no
C1E H1E2 0.9700 . no
C2A C3A 1.534(9) . no
C2A H2A1 0.9700 . no
C2A H2A2 0.9700 . no
C2F C3FA 1.486(16) . no
C2F H2F1 0.9700 . no
C2F H2F2 0.9700 . no
C2C C3C 1.518(10) . no
C2C H2C1 0.9700 . no
C2C H2C2 0.9700 . no
C3FA C4F 1.570(19) . no
C3FA H3F1 0.9700 . no
C3FA H3F2 0.9700 . no
C2E C3E 1.545(10) . no
C2E H2E1 0.9700 . no
C2E H2E2 0.9700 . no
C4F H4F1 0.9600 . no
C4F H4F2 0.9600 . no
C4F H4F3 0.9600 . no
C3C C4C 1.541(10) . no
C3C H3C1 0.9700 . no
C3C H3C2 0.9700 . no
C4C H4C1 0.9600 . no
C4C H4C2 0.9600 . no
C4C H4C3 0.9600 . no
C3A C4A 1.521(10) . no
C3A H3A1 0.9700 . no
C3A H3A2 0.9700 . no
C4A H4A1 0.9600 . no
C4A H4A2 0.9600 . no
C4A H4A3 0.9600 . no
C1D C2D 1.497(10) . no
C1D H1D1 0.9700 . no
C1D H1D2 0.9700 . no
C2D C3D 1.537(10) . no
C2D H2D1 0.9700 . no
C2D H2D2 0.9700 . no
C3E C4E 1.539(10) . no
C3E H3E1 0.9700 . no
C3E H3E2 0.9700 . no
C3D C4D 1.519(10) . no
C3D H3D1 0.9700 . no
C3D H3D2 0.9700 . no
C4E H4E1 0.9600 . no
C4E H4E2 0.9600 . no
C4E H4E3 0.9600 . no
C4D H4D1 0.9600 . no
C4D H4D2 0.9600 . no
C4D H4D3 0.9600 . no
C1B C2B 1.548(10) . no
C2B C3B 1.554(10) . no
C1B' C2B' 1.543(10) . no
C2B' C3B' 1.551(10) . no

loop_
_geom_torsion_atom_site_label_1
_geom_torsion_atom_site_label_2
_geom_torsion_atom_site_label_3
_geom_torsion_atom_site_label_4
_geom_torsion
_geom_torsion_site_symmetry_1
_geom_torsion_publ_flag
C1 Pd1 S1 C9 151(21) . no
P2 Pd1 S1 C9 -73.8(7) . no
P1 Pd1 S1 C9 99.1(7) . no
C1 Pd1 P1 C1A -168.1(5) . no
P2 Pd1 P1 C1A 145.7(8) . no
S1 Pd1 P1 C1A 11.2(5) . no
C1 Pd1 P1 C1C -40.6(6) . no
P2 Pd1 P1 C1C -86.8(9) . no
S1 Pd1 P1 C1C 138.7(5) . no
C1 Pd1 P1 C1B 79.9(11) . no
P2 Pd1 P1 C1B 33.7(13) . no
S1 Pd1 P1 C1B -100.8(11) . no
C1 Pd1 P1 C1B' 66.4(9) . no
P2 Pd1 P1 C1B' 20.1(11) . no
S1 Pd1 P1 C1B' -114.3(8) . no
C1 Pd1 P2 C1E 52.3(6) . no
P1 Pd1 P2 C1E 98.6(8) . no
S1 Pd1 P2 C1E -127.1(5) . no
C1 Pd1 P2 C1D -62.5(9) . no
P1 Pd1 P2 C1D -16.2(11) . no
S1 Pd1 P2 C1D 118.1(8) . no
C1 Pd1 P2 C1F 174.9(6) . no
P1 Pd1 P2 C1F -138.8(8) . no
S1 Pd1 P2 C1F -4.5(5) . no
C7 C6 C5 C4 -0.7(16) . no
C6 C6 C5 C4 178.2(10) 2_656 no
C5 C6 C7 C8 -0.6(16) . no
C6 C6 C7 C8 -179.5(11) 2_656 no
C4 C3 C8 C7 5.4(18) . no
C2 C3 C8 C7 -179.5(10) . no
C6 C7 C8 C3 -1.9(19) . no
C8 C3 C4 C5 -6.6(16) . no
C2 C3 C4 C5 178.1(10) . no
C6 C5 C4 C3 4.5(17) . no
P2 Pd1 C1 C2 98(19) . no
P1 Pd1 C1 C2 -74(19) . no
S1 Pd1 C1 C2 -127(19) . no
Pd1 S1 C9 O47 8.2(19) . no
Pd1 S1 C9 C10 -173.9(11) . no
Pd1 C1 C2 C3 93(25) . no
C8 C3 C2 C1 83(18) . no
C4 C3 C2 C1 -102(18) . no
C1E P2 C1F C2F -53.7(12) . no
C1D P2 C1F C2F 50.9(13) . no
Pd1 P2 C1F C2F 178.6(9) . no
C1A P1 C1C C2C -50.0(11) . no
C1B P1 C1C C2C 52.2(15) . no
C1B' P1 C1C C2C 67.5(15) . no
Pd1 P1 C1C C2C 176.7(8) . no
C1C P1 C1A C2A -62.9(11) . no
C1B P1 C1A C2A -171.0(12) . no
C1B' P1 C1A C2A -171.0(12) . no
Pd1 P1 C1A C2A 68.4(10) . no
C1D P2 C1E C2E -167.9(12) . no
C1F P2 C1E C2E -60.3(13) . no
Pd1 P2 C1E C2E 69.3(12) . no
P1 C1A C2A C3A -165.7(11) . no
P2 C1F C2F C3FA -177.8(11) . no
P1 C1C C2C C3C 178.2(14) . no
C1F C2F C3FA C4F -177.4(14) . no
P2 C1E C2E C3E -172.4(14) . no
C1C C2C C3C C4C 179.3(18) . no
C1A C2A C3A C4A 178.6(13) . no
C1E P2 C1D C2D -148.5(19) . no
C1F P2 C1D C2D 103.9(18) . no
Pd1 P2 C1D C2D -26(2) . no
P2 C1D C2D C3D -179.8(18) . no
C1E C2E C3E C4E -171(2) . no
C1D C2D C3D C4D -65(4) . no
C1A P1 C1B C2B -134(4) . no
C1C P1 C1B C2B 117(4) . no
C1B' P1 C1B C2B 46(5) . no
Pd1 P1 C1B C2B -9(5) . no
P1 C1B C2B C3B 165(8) . no
C1A P1 C1B' C2B' -60(2) . no
C1C P1 C1B' C2B' -172.7(19) . no
C1B P1 C1B' C2B' -60(5) . no
Pd1 P1 C1B' C2B' 69(2) . no
P1 C1B' C2B' C3B' 162(3) . no
